data_4310413
loop_
_publ_author_name
'Pauline Pearson'
'Christopher M. Kepert'
'Glen B. Deacon'
'Leone Spiccia'
'Andrew C. Warden'
'Brian W. Skelton'
'Allan H. White'

_publ_contact_author_address
;
   Department of Chemistry
   University of Western Australia
   35 Stirling Highway
   Crawley
   Western Australia 6009
   Australia
;
_publ_contact_author_email bws@crystal.uwa.edu.au
_publ_contact_author_fax (+61)_08_9380_1118
_publ_contact_author_name 'Skelton, B. W.'
_publ_contact_author_phone (+61)_08-9380_3481
_publ_section_title
;
 Carbonyl-Carboxylato-Ruthenium Complexes Incorporating Diimine Ligands
 and Unexpected Cyclometalation of Carboxylate Ligands
;
_journal_name_full 'Inorganic Chemistry'
_journal_page_first 683
_journal_page_last 691
_journal_paper_doi 10.1021/ic0348401
_journal_volume 43
_journal_year 2004
_chemical_formula_sum 'C22 H16 N2 O5 Ru'
_chemical_formula_weight 489.45
_space_group_IT_number 14
_symmetry_cell_setting monoclinic
_symmetry_space_group_name_Hall '-P 2ybc'
_symmetry_space_group_name_H-M 'P 1 21/c 1'
_audit_creation_date 01-04-12
_audit_creation_method Xtal3.6
_cell_angle_alpha 90.00000
_cell_angle_beta 97.11(3)
_cell_angle_gamma 90.00000
_cell_formula_units_Z 4
_cell_length_a 8.7171(2)
_cell_length_b 10.7983(2)
_cell_length_c 20.1286(6)
_cell_measurement_temperature 123(2)
_cell_volume 1880.13(15)
_computing_cell_refinement 'MSC/AFC Diffractometer Control'
_computing_data_collection 'MSC/AFC Diffractometer Control'
_computing_data_reduction teXan
_computing_molecular_graphics xtal
_computing_publication_material 'xtal BONDLA CIFIO'
_computing_structure_refinement 'xtal CRYLSQ'
_computing_structure_solution xtal
_diffrn_ambient_temperature 123(2)
_diffrn_measurement_device_type
;
  Enraf Nonius \K CCD   diffractometer
;
_diffrn_measurement_method '\w scans'
_diffrn_radiation_detector 'CCD area detector'
_diffrn_radiation_monochromator graphite
_diffrn_radiation_source 'sealed tube'
_diffrn_radiation_type 'Mo K\a'
_diffrn_radiation_wavelength .71073
_diffrn_reflns_av_R_equivalents .047
_diffrn_reflns_av_sigmaI/netI .089
_diffrn_reflns_limit_h_max 10
_diffrn_reflns_limit_h_min -11
_diffrn_reflns_limit_k_max 13
_diffrn_reflns_limit_k_min -14
_diffrn_reflns_limit_l_max 20
_diffrn_reflns_limit_l_min -26
_diffrn_reflns_number 12467
_diffrn_reflns_theta_max 28.28
_diffrn_reflns_theta_min 3.02
_diffrn_standards_decay_% 0
_exptl_absorpt_coefficient_mu .873
_exptl_absorpt_correction_type none
_exptl_absorpt_process_details
;
 ?                            
;
_exptl_crystal_density_diffrn 1.729
_exptl_crystal_F_000 984
_refine_diff_density_max .836
_refine_diff_density_min -.711
_refine_ls_extinction_coef 2247(371)
_refine_ls_extinction_expression 'Eq22 p292 "Cryst. Comp." Munksgaard 1970'
_refine_ls_extinction_method Zachariasen
_refine_ls_goodness_of_fit_all 1.031
_refine_ls_goodness_of_fit_ref 1.094
_refine_ls_hydrogen_treatment noref
_refine_ls_matrix_type full
_refine_ls_number_constraints 0
_refine_ls_number_parameters 281
_refine_ls_number_reflns 3371
_refine_ls_number_restraints 2
_refine_ls_R_factor_all .066
_refine_ls_R_factor_gt .04
_refine_ls_shift/su_max .025
_refine_ls_shift/su_mean .001
_refine_ls_structure_factor_coef F
_refine_ls_weighting_scheme calc
_refine_ls_wR_factor_all .046
_refine_ls_wR_factor_ref .042
_reflns_d_resolution_high .75
_reflns_d_resolution_low 6.742
_reflns_Friedel_coverage 0
_reflns_limit_h_max 11
_reflns_limit_h_min 0
_reflns_limit_k_max 14
_reflns_limit_k_min 0
_reflns_limit_l_max 26
_reflns_limit_l_min -26
_reflns_number_gt 3371
_reflns_number_total 4624
_reflns_threshold_expression 'I    > 2.00 sig(I   )'
_cod_data_source_file ic0348401si20031112_114047_4.cif
_cod_data_source_block ruphph
_cod_original_sg_symbol_Hall -p_2ybc
_cod_original_formula_sum 'C22 H16 N2 O5 Ru1'
_cod_database_code 4310413

loop_
_symmetry_equiv_pos_as_xyz
+x,+y,+z
-x,1/2+y,1/2-z
-x,-y,-z
+x,1/2-y,1/2+z

loop_
_atom_site_label
_atom_site_fract_x
_atom_site_fract_y
_atom_site_fract_z
_atom_site_U_iso_or_equiv
_atom_site_adp_type
_atom_site_calc_flag
_atom_site_calc_attached_atom
_atom_site_occupancy
_atom_site_disorder_assembly
_atom_site_disorder_group
Ru .69959(3) .66281(2) .318774(13) .02127(16) Uani ? ? 1.00000 ? ?
C10 .7485(4) .7852(3) .25880(18) .0254(17) Uani ? ? 1.00000 ? ?
O10 .7793(3) .8520(2) .21845(13) .0337(14) Uani ? ? 1.00000 ? ?
C20 .8201(4) .5532(3) .27648(17) .0244(17) Uani ? ? 1.00000 ? ?
O20 .8914(3) .4832(2) .25024(12) .0339(14) Uani ? ? 1.00000 ? ?
C11 .3716(4) .6913(3) .27911(16) .0240(17) Uani ? ? 1.00000 ? ?
C111 .4025(4) .7655(3) .34194(16) .0252(17) Uani ? ? 1.00000 ? ?
O11 .5478(3) .7692(2) .36789(11) .0250(12) Uani ? ? 1.00000 ? ?
O12 .2996(3) .8185(2) .36805(12) .0309(13) Uani ? ? 1.00000 ? ?
C12 .4976(4) .6337(3) .25547(16) .0230(16) Uani ? ? 1.00000 ? ?
C13 .4690(4) .5636(3) .19647(17) .0275(18) Uani ? ? 1.00000 ? ?
C14 .3191(4) .5509(3) .16428(17) .0296(18) Uani ? ? 1.00000 ? ?
C15 .1958(4) .6076(3) .18876(18) .0290(18) Uani ? ? 1.00000 ? ?
C16 .2216(4) .6788(3) .24637(18) .0275(18) Uani ? ? 1.00000 ? ?
N1 .8585(3) .7034(3) .40749(14) .0261(15) Uani ? ? 1.00000 ? ?
C2 .8347(4) .6308(3) .46092(16) .0259(18) Uani ? ? 1.00000 ? ?
C3 .9152(4) .6487(3) .52537(18) .0299(19) Uani ? ? 1.00000 ? ?
C4 1.0196(4) .7476(4) .53365(19) .038(2) Uani ? ? 1.00000 ? ?
C5 1.0433(4) .8199(4) .4803(2) .038(2) Uani ? ? 1.00000 ? ?
C6 .9610(4) .7951(4) .41750(19) .034(2) Uani ? ? 1.00000 ? ?
C7 .8868(4) .5642(4) .57748(17) .036(2) Uani ? ? 1.00000 ? ?
N1' .6504(3) .5198(3) .38608(13) .0240(14) Uani ? ? 1.00000 ? ?
C2' .7264(4) .5316(3) .44937(16) .0243(17) Uani ? ? 1.00000 ? ?
C3' .7040(4) .4479(3) .50105(17) .0274(18) Uani ? ? 1.00000 ? ?
C4' .6014(4) .3482(3) .4856(2) .033(2) Uani ? ? 1.00000 ? ?
C5' .5301(4) .3358(3) .4217(2) .035(2) Uani ? ? 1.00000 ? ?
C6' .5563(4) .4240(3) .37315(17) .0288(18) Uani ? ? 1.00000 ? ?
C7' .7879(4) .4688(4) .56609(17) .034(2) Uani ? ? 1.00000 ? ?
O01 .8024(5) .9468(4) .5993(2) .054(3) Uani ? ? .706(6) ? ?
C01 .6828(9) .9331(8) .5352(5) .082(6) Uani ? ? .706(6) ? ?
O02 .6190(12) .9018(10) .4848(6) .050(3) Uiso ? ? .294(6) ? ?
C02 .496(4) .985(3) .4933(18) .074(6) Uiso ? ? .294(6) ? ?
H13 .55191 .52576 .17833 .01500 Uiso ? ? 1.00000 ? ?
H14 .30190 .50248 .12465 .02200 Uiso ? ? 1.00000 ? ?
H15 .09345 .59808 .16631 .03500 Uiso ? ? 1.00000 ? ?
H16 .13767 .71832 .26360 .03000 Uiso ? ? 1.00000 ? ?
H4 1.07543 .76436 .57642 .05200 Uiso ? ? 1.00000 ? ?
H5 1.11480 .88593 .48543 .02100 Uiso ? ? 1.00000 ? ?
H6 .97901 .84571 .38098 .03500 Uiso ? ? 1.00000 ? ?
H7 .93821 .57540 .62099 .02200 Uiso ? ? 1.00000 ? ?
H4' .58196 .28955 .51930 .07800 Uiso ? ? 1.00000 ? ?
H5' .46212 .26769 .41004 .08000 Uiso ? ? 1.00000 ? ?
H6' .50449 .41424 .32908 .00600 Uiso ? ? 1.00000 ? ?
H7' .77388 .41379 .60189 .02100 Uiso ? ? 1.00000 ? ?

loop_
_atom_site_aniso_label
_atom_site_aniso_U_11
_atom_site_aniso_U_22
_atom_site_aniso_U_33
_atom_site_aniso_U_12
_atom_site_aniso_U_13
_atom_site_aniso_U_23
Ru .02086(16) .02483(17) .01802(16) .00094(13) .00194(10) .00053(12)
C10 .0206(17) .0282(18) .027(2) .0020(16) .0019(14) -.0058(16)
O10 .0364(14) .0364(15) .0295(15) -.0033(12) .0092(11) .0063(12)
C20 .0203(17) .030(2) .0219(18) -.0022(16) -.0013(14) .0055(15)
O20 .0286(13) .0345(15) .0393(16) .0043(12) .0067(11) -.0049(12)
C11 .0262(17) .0266(18) .0196(18) -.0005(15) .0038(13) .0058(14)
C111 .0288(18) .0244(18) .0236(18) .0032(16) .0076(15) .0051(14)
O11 .0259(12) .0276(13) .0216(13) .0014(11) .0034(10) -.0005(10)
O12 .0294(13) .0340(14) .0312(14) .0053(12) .0112(11) -.0002(11)
C12 .0236(17) .0239(17) .0216(18) -.0007(15) .0036(13) .0050(13)
C13 .0304(18) .029(2) .0234(19) -.0005(16) .0054(15) .0004(15)
C14 .035(2) .033(2) .0194(19) -.0029(17) -.0032(15) -.0043(15)
C15 .0251(18) .031(2) .029(2) -.0053(17) -.0027(15) .0084(16)
C16 .0230(17) .030(2) .029(2) .0030(16) .0023(14) .0074(16)
N1 .0234(15) .0296(16) .0248(16) .0032(14) .0014(12) -.0028(13)
C2 .0243(17) .034(2) .0194(19) .0091(16) .0030(14) -.0011(14)
C3 .0261(18) .039(2) .024(2) .0087(17) .0015(14) -.0092(16)
C4 .036(2) .047(2) .029(2) .009(2) -.0057(16) -.0143(19)
C5 .034(2) .036(2) .043(2) -.0022(18) -.0050(17) -.0119(19)
C6 .031(2) .034(2) .035(2) .0010(18) .0000(16) -.0016(17)
C7 .031(2) .058(3) .018(2) .017(2) .0029(15) -.0039(17)
N1' .0241(14) .0265(16) .0216(15) .0030(13) .0034(11) -.0008(12)
C2' .0223(16) .0291(19) .0219(18) .0079(15) .0042(13) -.0005(14)
C3' .0264(18) .035(2) .0212(18) .0110(17) .0067(14) .0036(15)
C4' .033(2) .034(2) .035(2) .0085(18) .0115(16) .0092(17)
C5' .035(2) .031(2) .039(2) .0020(18) .0080(17) .0076(17)
C6' .0299(19) .030(2) .026(2) .0002(17) .0016(15) -.0020(15)
C7' .034(2) .050(3) .019(2) .013(2) .0068(15) .0094(16)
O01 .044(2) .061(3) .060(3) -.006(2) .015(2) -.025(2)
C01 .059(5) .083(6) .106(8) -.010(5) .023(5) .011(5)

loop_
_atom_type_symbol
_atom_type_description
_atom_type_oxidation_number
_atom_type_number_in_cell
_atom_type_scat_dispersion_real
_atom_type_scat_dispersion_imag
_atom_type_scat_source
C ? 0 88 .002 .002 'Int Tables Vol IV Tables 2.2B and 2.3.1'
H ? 0 64 0 0 'Int Tables Vol IV Tables 2.2B and 2.3.1'
N ? 0 8 .004 .003 'Int Tables Vol IV Tables 2.2B and 2.3.1'
O ? 0 20 .008 .006 'Int Tables Vol IV Tables 2.2B and 2.3.1'
Ru ? 0 4 -1.42 .836 'Int Tables Vol IV Tables 2.2B and 2.3.1'

loop_
_diffrn_attenuator_code
_diffrn_attenuator_scale
? ?

loop_
_geom_angle_atom_site_label_1
_geom_angle_atom_site_label_2
_geom_angle_atom_site_label_3
_geom_angle_site_symmetry_1
_geom_angle_site_symmetry_2
_geom_angle_site_symmetry_3
_geom_angle
_geom_angle_publ_flag
C10 Ru C20 . . . 88.11(15) ?
C10 Ru O11 . . . 97.17(13) ?
C10 Ru C12 . . . 87.39(13) ?
C10 Ru N1 . . . 102.43(13) ?
C10 Ru N1' . . . 178.00(13) ?
C20 Ru O11 . . . 173.58(12) ?
C20 Ru C12 . . . 96.17(13) ?
C20 Ru N1 . . . 99.58(12) ?
C20 Ru N1' . . . 89.96(13) ?
O11 Ru C12 . . . 80.48(11) ?
O11 Ru N1 . . . 82.91(9) ?
O11 Ru N1' . . . 84.79(10) ?
C12 Ru N1 . . . 161.65(12) ?
C12 Ru N1' . . . 93.37(12) ?
N1 Ru N1' . . . 77.35(10) ?
Ru C10 O10 . . . 174.3(3) ?
Ru C20 O20 . . . 178.1(3) ?
C111 C11 C12 . . . 117.4(3) ?
C111 C11 C16 . . . 120.8(3) ?
C12 C11 C16 . . . 121.8(3) ?
C11 C111 O11 . . . 114.7(3) ?
C11 C111 O12 . . . 123.0(3) ?
O11 C111 O12 . . . 122.3(3) ?
Ru O11 C111 . . . 115.6(2) ?
Ru C12 C11 . . . 111.6(2) ?
Ru C12 C13 . . . 130.7(3) ?
C11 C12 C13 . . . 117.6(3) ?
C12 C13 C14 . . . 120.4(3) ?
C12 C13 H13 . . . 119.8 ?
C14 C13 H13 . . . 119.8 ?
C13 C14 C15 . . . 121.2(3) ?
C13 C14 H14 . . . 119.1 ?
C15 C14 H14 . . . 119.7 ?
C14 C15 C16 . . . 119.5(3) ?
C14 C15 H15 . . . 120.4 ?
C16 C15 H15 . . . 120.1 ?
C11 C16 C15 . . . 119.6(3) ?
C11 C16 H16 . . . 120.2 ?
C15 C16 H16 . . . 120.2 ?
Ru N1 C2 . . . 112.9(2) ?
Ru N1 C6 . . . 128.6(2) ?
C2 N1 C6 . . . 118.1(3) ?
N1 C2 C3 . . . 122.6(3) ?
N1 C2 C2' . . . 117.6(3) ?
C3 C2 C2' . . . 119.8(3) ?
C2 C3 C4 . . . 117.2(3) ?
C2 C3 C7 . . . 118.3(3) ?
C4 C3 C7 . . . 124.5(3) ?
C3 C4 C5 . . . 120.1(3) ?
C3 C4 H4 . . . 120.3 ?
C5 C4 H4 . . . 119.5 ?
C4 C5 C6 . . . 119.4(4) ?
C4 C5 H5 . . . 120.5 ?
C6 C5 H5 . . . 120.1 ?
N1 C6 C5 . . . 122.5(3) ?
N1 C6 H6 . . . 119.0 ?
C5 C6 H6 . . . 118.4 ?
C3 C7 C7' . . . 121.8(3) ?
C3 C7 H7 . . . 119.5 ?
C7' C7 H7 . . . 118.6 ?
Ru N1' C2' . . . 114.3(2) ?
Ru N1' C6' . . . 127.5(2) ?
C2' N1' C6' . . . 118.2(3) ?
C2 C2' N1' . . . 117.2(3) ?
C2 C2' C3' . . . 120.7(3) ?
N1' C2' C3' . . . 122.2(3) ?
C2' C3' C4' . . . 118.0(3) ?
C2' C3' C7' . . . 118.1(3) ?
C4' C3' C7' . . . 123.9(3) ?
C3' C4' C5' . . . 119.1(3) ?
C3' C4' H4' . . . 120.8 ?
C5' C4' H4' . . . 120.2 ?
C4' C5' C6' . . . 119.7(3) ?
C4' C5' H5' . . . 120.3 ?
C6' C5' H5' . . . 120.0 ?
N1' C6' C5' . . . 122.9(3) ?
N1' C6' H6' . . . 118.7 ?
C5' C6' H6' . . . 118.4 ?
C7 C7' C3' . . . 121.3(3) ?
C7 C7' H7' . . . 119.2 ?
C3' C7' H7' . . . 119.5 ?

loop_
_geom_bond_atom_site_label_1
_geom_bond_atom_site_label_2
_geom_bond_site_symmetry_1
_geom_bond_site_symmetry_2
_geom_bond_distance
_geom_bond_publ_flag
Ru C10 . . 1.874(4) ?
Ru C20 . . 1.857(4) ?
Ru O11 . . 2.091(2) ?
Ru C12 . . 2.065(3) ?
Ru N1 . . 2.165(3) ?
Ru N1' . . 2.133(3) ?
C10 O10 . . 1.143(4) ?
C20 O20 . . 1.148(4) ?
C11 C111 . . 1.493(5) ?
C11 C12 . . 1.396(5) ?
C11 C16 . . 1.397(5) ?
C111 O11 . . 1.310(4) ?
C111 O12 . . 1.234(4) ?
C12 C13 . . 1.404(5) ?
C13 C14 . . 1.392(5) ?
C13 H13 . . .943 ?
C14 C15 . . 1.380(5) ?
C14 H14 . . .950 ?
C15 C16 . . 1.386(5) ?
C15 H15 . . .954 ?
C16 H16 . . .949 ?
N1 C2 . . 1.367(4) ?
N1 C6 . . 1.332(5) ?
C2 C3 . . 1.410(5) ?
C2 C2' . . 1.427(5) ?
C3 C4 . . 1.400(5) ?
C3 C7 . . 1.435(5) ?
C4 C5 . . 1.365(6) ?
C4 H4 . . .952 ?
C5 C6 . . 1.399(5) ?
C5 H5 . . .944 ?
C6 H6 . . .944 ?
C7 C7' . . 1.344(6) ?
C7 H7 . . .941 ?
N1' C2' . . 1.367(4) ?
N1' C6' . . 1.326(4) ?
C2' C3' . . 1.409(5) ?
C3' C4' . . 1.410(5) ?
C3' C7' . . 1.436(5) ?
C4' C5' . . 1.364(5) ?
C4' H4' . . .958 ?
C5' C6' . . 1.404(5) ?
C5' H5' . . .955 ?
C6' H6' . . .950 ?
C7' H7' . . .953 ?
O01 C01 . . 1.563(10) ?
O02 C02 . . 1.43(4) ?

loop_
_geom_hbond_atom_site_label_D
_geom_hbond_atom_site_label_H
_geom_hbond_atom_site_label_A
_geom_hbond_site_symmetry_D
_geom_hbond_site_symmetry_H
_geom_hbond_site_symmetry_A
_geom_hbond_distance_DH
_geom_hbond_distance_HA
_geom_hbond_distance_DA
_geom_hbond_angle_DHA
_geom_hbond_publ_flag
? ? ? ? ? ? ? ? ? ? ?

loop_
_geom_torsion_atom_site_label_1
_geom_torsion_atom_site_label_2
_geom_torsion_atom_site_label_3
_geom_torsion_atom_site_label_4
_geom_torsion_site_symmetry_1
_geom_torsion_site_symmetry_2
_geom_torsion_site_symmetry_3
_geom_torsion_site_symmetry_4
_geom_torsion
_geom_torsion_publ_flag
? ? ? ? ? ? ? ? ? ?
